data_7016817
loop_
_publ_author_name
'Li, Bo'
'Zang, Shuang-Quan'
'Ji, Can'
'Liang, Ran'
'Hou, Hong-Wei'
'Wu, Yang-Jie'
'Mak, Thomas C. W.'

_publ_section_title
;
 Syntheses, structures and properties of silver-organic frameworks
 constructed with 1,2,3,4-benzenetetracarboxylic acid.
;
_journal_issue 39
_journal_name_full 'Dalton transactions (Cambridge, England : 2003)'
_journal_page_first 10071
_journal_page_last 10081
_journal_paper_doi 10.1039/c1dt10830a
_journal_volume 40
_journal_year 2011
_chemical_formula_sum 'C30 H20 Ag4 N4 O9'
_chemical_formula_weight 1011.98
_chemical_name_systematic
;
?
;
_space_group_IT_number 24
_symmetry_cell_setting orthorhombic
_symmetry_space_group_name_Hall 'I 2b 2c'
_symmetry_space_group_name_H-M 'I 21 21 21'
_atom_sites_solution_hydrogens geom
_atom_sites_solution_primary direct
_atom_sites_solution_secondary difmap
_audit_creation_method SHELXL-97
_cell_angle_alpha 90.00
_cell_angle_beta 90.00
_cell_angle_gamma 90.00
_cell_formula_units_Z 4
_cell_length_a 11.3486(8)
_cell_length_b 14.1073(18)
_cell_length_c 17.514(2)
_cell_measurement_reflns_used 1321
_cell_measurement_temperature 296
_cell_measurement_theta_max 28.7801
_cell_measurement_theta_min 2.8820
_cell_volume 2804.0(5)
_computing_structure_refinement 'SHELXL-97 (Sheldrick, 1997)'
_computing_structure_solution 'SHELXS-97 (Sheldrick, 1990)'
_diffrn_ambient_temperature 296
_diffrn_measured_fraction_theta_full 0.980
_diffrn_measured_fraction_theta_max 0.980
_diffrn_radiation_monochromator graphite
_diffrn_radiation_source 'fine-focus sealed tube'
_diffrn_radiation_type MoK\a
_diffrn_radiation_wavelength 0.71073
_diffrn_reflns_av_R_equivalents 0.0315
_diffrn_reflns_av_sigmaI/netI 0.0643
_diffrn_reflns_limit_h_max 13
_diffrn_reflns_limit_h_min -13
_diffrn_reflns_limit_k_max 16
_diffrn_reflns_limit_k_min -12
_diffrn_reflns_limit_l_max 20
_diffrn_reflns_limit_l_min -13
_diffrn_reflns_number 3295
_diffrn_reflns_theta_full 25.00
_diffrn_reflns_theta_max 25.00
_diffrn_reflns_theta_min 2.89
_exptl_absorpt_coefficient_mu 2.820
_exptl_absorpt_correction_T_max 0.6308
_exptl_absorpt_correction_T_min 0.6024
_exptl_absorpt_correction_type multi-scan
_exptl_absorpt_process_details SADABS(2009)
_exptl_crystal_density_diffrn 2.397
_exptl_crystal_density_method 'not measured'
_exptl_crystal_F_000 1952
_exptl_crystal_size_max 0.20
_exptl_crystal_size_mid 0.18
_exptl_crystal_size_min 0.18
_refine_diff_density_max 1.384
_refine_diff_density_min -0.783
_refine_diff_density_rms 0.141
_refine_ls_abs_structure_details 'Flack H D (1983), Acta Cryst. A39, 876-881'
_refine_ls_abs_structure_Flack 0.00(12)
_refine_ls_extinction_method none
_refine_ls_goodness_of_fit_ref 1.001
_refine_ls_hydrogen_treatment constr
_refine_ls_matrix_type full
_refine_ls_number_parameters 218
_refine_ls_number_reflns 2262
_refine_ls_number_restraints 0
_refine_ls_restrained_S_all 1.001
_refine_ls_R_factor_all 0.0669
_refine_ls_R_factor_gt 0.0474
_refine_ls_shift/su_max 0.000
_refine_ls_shift/su_mean 0.000
_refine_ls_structure_factor_coef Fsqd
_refine_ls_weighting_details 'calc w=1/[\s^2^(Fo^2^)+(0.0531P)^2^+8.0505P] where P=(Fo^2^+2Fc^2^)/3'
_refine_ls_weighting_scheme calc
_refine_ls_wR_factor_gt 0.1004
_refine_ls_wR_factor_ref 0.1093
_reflns_number_gt 1818
_reflns_number_total 2262
_reflns_threshold_expression >2sigma(I)
_cod_data_source_file c1dt10830a.txt
_cod_data_source_block 4
_cod_original_cell_volume 2803.9(5)
_cod_database_code 7016817

loop_
_symmetry_equiv_pos_as_xyz
'x, y, z'
'-x+1/2, -y, z+1/2'
'-x, y+1/2, -z+1/2'
'x+1/2, -y+1/2, -z'
'x+1/2, y+1/2, z+1/2'
'-x+1, -y+1/2, z+1'
'-x+1/2, y+1, -z+1'
'x+1, -y+1, -z+1/2'

loop_
_atom_site_label
_atom_site_type_symbol
_atom_site_fract_x
_atom_site_fract_y
_atom_site_fract_z
_atom_site_U_iso_or_equiv
_atom_site_adp_type
_atom_site_occupancy
_atom_site_symmetry_multiplicity
_atom_site_calc_flag
_atom_site_refinement_flags
Ag4 Ag 0.07464(9) 0.0000 0.2500 0.0574(5) Uani 1 2 d S
O3 O 0.0747(6) -0.1071(5) 0.4143(4) 0.0272(15) Uani 1 1 d .
N1 N -0.1130(10) 0.0000 0.2500 0.029(3) Uani 1 2 d S
C11 C -0.1745(9) -0.0303(7) 0.3105(6) 0.032(3) Uani 1 1 d .
H11 H -0.1332 -0.0530 0.3526 0.039 Uiso 1 1 calc R
Ag1 Ag -0.2500 0.04802(9) 0.5000 0.0386(3) Uani 1 2 d S
Ag3 Ag 0.0000 -0.2500 0.42255(8) 0.0479(4) Uani 1 2 d S
O1 O -0.0649(6) 0.0498(6) 0.5134(4) 0.044(2) Uani 1 1 d .
O2 O -0.0339(6) 0.1280(6) 0.4068(5) 0.052(2) Uani 1 1 d .
O4 O 0.1229(9) -0.1555(7) 0.5293(4) 0.071(3) Uani 1 1 d .
N2 N -0.7389(10) 0.0000 0.2500 0.030(3) Uani 1 2 d S
C1 C 0.1899(7) -0.0030(7) 0.4920(6) 0.022(2) Uani 1 1 d .
C2 C 0.1314(8) 0.0821(7) 0.4820(4) 0.020(2) Uani 1 1 d .
C3 C 0.1900(8) 0.1660(7) 0.4915(6) 0.023(2) Uani 1 1 d .
H3 H 0.1498 0.2231 0.4865 0.028 Uiso 1 1 calc R
C4 C 0.1244(9) -0.0979(7) 0.4782(6) 0.028(3) Uani 1 1 d .
C5 C -0.0008(10) 0.0861(7) 0.4655(5) 0.023(2) Uani 1 1 d .
C12 C -0.2950(8) -0.0296(7) 0.3136(6) 0.026(2) Uani 1 1 d .
H12 H -0.3331 -0.0487 0.3580 0.031 Uiso 1 1 calc R
C13 C -0.3620(11) 0.0000 0.2500 0.016(3) Uani 1 2 d S
C14 C -0.4917(12) 0.0000 0.2500 0.024(3) Uani 1 2 d S
C15 C -0.5547(8) -0.0163(7) 0.1830(6) 0.028(2) Uani 1 1 d .
H15 H -0.5156 -0.0268 0.1371 0.033 Uiso 1 1 calc R
C16 C -0.6750(8) -0.0165(8) 0.1859(6) 0.029(2) Uani 1 1 d .
H16 H -0.7158 -0.0289 0.1410 0.035 Uiso 1 1 calc R
Ag2 Ag 0.0000 0.2500 0.27329(9) 0.0568(4) Uani 1 2 d S
N3 N -0.1892(6) 0.2466(6) 0.2654(5) 0.033(2) Uani 1 1 d .
C6 C -0.2506(10) 0.2189(7) 0.3273(5) 0.030(2) Uani 1 1 d .
H6 H -0.2105 0.1988 0.3707 0.036 Uiso 1 1 calc R
C10 C -0.2495(10) 0.2757(7) 0.2028(5) 0.035(3) Uani 1 1 d .
H10 H -0.2074 0.2966 0.1605 0.042 Uiso 1 1 calc R
C7 C -0.3715(8) 0.2198(7) 0.3273(5) 0.021(2) Uani 1 1 d .
H7 H -0.4115 0.2006 0.3710 0.025 Uiso 1 1 calc R
C8 C -0.4350(7) 0.2480(7) 0.2652(5) 0.0168(18) Uani 1 1 d .
C9 C -0.3708(8) 0.2755(7) 0.1994(6) 0.024(2) Uani 1 1 d .
H9 H -0.4097 0.2930 0.1548 0.029 Uiso 1 1 calc R
O1W O -0.2500 -0.1531(12) 0.5000 0.160(11) Uani 1 2 d S
HWA H -0.1920 -0.1908 0.5050 0.241 Uiso 1 1 d R

loop_
_atom_site_aniso_label
_atom_site_aniso_U_11
_atom_site_aniso_U_22
_atom_site_aniso_U_33
_atom_site_aniso_U_23
_atom_site_aniso_U_13
_atom_site_aniso_U_12
Ag4 0.0084(5) 0.0637(10) 0.1001(12) -0.0015(10) 0.000 0.000
O3 0.022(3) 0.032(4) 0.029(4) -0.005(3) -0.014(3) -0.004(3)
N1 0.017(6) 0.026(6) 0.044(8) -0.010(7) 0.000 0.000
C11 0.020(5) 0.029(6) 0.047(7) -0.014(5) -0.014(5) 0.014(5)
Ag1 0.0095(5) 0.0661(9) 0.0404(6) 0.000 -0.0001(6) 0.000
Ag3 0.0383(7) 0.0364(7) 0.0691(9) 0.000 0.000 -0.0193(7)
O1 0.013(3) 0.093(7) 0.027(4) 0.010(5) 0.003(3) -0.004(4)
O2 0.027(5) 0.066(6) 0.063(6) 0.024(5) -0.015(4) -0.001(4)
O4 0.111(9) 0.061(6) 0.039(5) 0.030(5) -0.031(5) -0.047(6)
N2 0.010(5) 0.045(7) 0.036(6) 0.021(6) 0.000 0.000
C1 0.017(4) 0.019(4) 0.029(5) -0.006(5) -0.002(5) -0.002(4)
C2 0.014(4) 0.034(6) 0.010(6) -0.001(4) 0.007(4) -0.002(4)
C3 0.015(4) 0.021(5) 0.034(6) -0.001(5) -0.004(5) 0.004(4)
C4 0.027(5) 0.021(6) 0.037(7) -0.001(5) -0.006(5) -0.006(5)
C5 0.023(5) 0.036(5) 0.012(4) -0.004(4) -0.009(5) -0.002(5)
C12 0.023(5) 0.032(6) 0.023(5) -0.006(5) -0.002(4) -0.005(4)
C13 0.020(6) 0.014(6) 0.016(7) -0.004(6) 0.000 0.000
C14 0.017(6) 0.026(7) 0.030(7) -0.001(6) 0.000 0.000
C15 0.020(4) 0.036(6) 0.026(5) -0.006(5) -0.001(4) 0.002(5)
C16 0.019(4) 0.047(7) 0.021(5) 0.008(5) 0.000(5) -0.007(5)
Ag2 0.0087(5) 0.0629(9) 0.0989(12) 0.000 0.000 -0.0014(7)
N3 0.016(4) 0.031(4) 0.052(5) -0.016(5) 0.001(4) 0.000(4)
C6 0.021(4) 0.040(6) 0.030(5) 0.005(4) -0.001(5) 0.001(5)
C10 0.017(5) 0.047(7) 0.041(6) -0.008(5) -0.001(5) 0.007(5)
C7 0.021(5) 0.028(5) 0.014(5) -0.001(4) 0.001(4) -0.001(4)
C8 0.011(4) 0.020(4) 0.020(4) -0.012(5) -0.002(4) 0.005(5)
C9 0.011(4) 0.032(7) 0.029(5) 0.006(4) 0.005(4) 0.004(4)
O1W 0.29(3) 0.053(10) 0.136(15) 0.000 0.06(2) 0.000

loop_
_atom_type_symbol
_atom_type_description
_atom_type_scat_dispersion_real
_atom_type_scat_dispersion_imag
_atom_type_scat_source
C C 0.0033 0.0016 'International Tables Vol C Tables 4.2.6.8 and 6.1.1.4'
H H 0.0000 0.0000 'International Tables Vol C Tables 4.2.6.8 and 6.1.1.4'
N N 0.0061 0.0033 'International Tables Vol C Tables 4.2.6.8 and 6.1.1.4'
O O 0.0106 0.0060 'International Tables Vol C Tables 4.2.6.8 and 6.1.1.4'
Ag Ag -0.8971 1.1015 'International Tables Vol C Tables 4.2.6.8 and 6.1.1.4'

loop_
_geom_angle_atom_site_label_1
_geom_angle_atom_site_label_2
_geom_angle_atom_site_label_3
_geom_angle
_geom_angle_site_symmetry_1
_geom_angle_site_symmetry_3
N2 Ag4 N1 180.000(1) 1_655 .
C4 O3 Ag3 102.1(6) . .
C11 N1 C11 117.2(12) 8_445 .
C11 N1 Ag4 121.4(6) 8_445 .
C11 N1 Ag4 121.4(6) . .
N1 C11 C12 123.3(11) . .
N1 C11 H11 118.4 . .
C12 C11 H11 118.4 . .
O1 Ag1 O1 178.7(5) . 7_445
O3 Ag3 O3 172.5(3) 6_444 .
C5 O1 Ag1 121.3(6) . .
C16 N2 C16 115.3(11) 8_445 .
C16 N2 Ag4 122.4(6) 8_445 1_455
C16 N2 Ag4 122.4(6) . 1_455
C2 C1 C1 119.7(5) . 7_545
C2 C1 C4 120.0(7) . .
C1 C1 C4 120.1(5) 7_545 .
C3 C2 C1 120.1(8) . .
C3 C2 C5 117.9(8) . .
C1 C2 C5 121.8(8) . .
C2 C3 C3 120.1(5) . 7_545
C2 C3 H3 120.0 . .
C3 C3 H3 120.0 7_545 .
O4 C4 O3 125.6(10) . .
O4 C4 C1 118.2(8) . .
O3 C4 C1 116.2(9) . .
O1 C5 O2 125.9(10) . .
O1 C5 C2 116.0(8) . .
O2 C5 C2 118.0(9) . .
C11 C12 C13 120.7(10) . .
C11 C12 H12 119.7 . .
C13 C12 H12 119.7 . .
C12 C13 C12 114.8(11) 8_445 .
C12 C13 C14 122.6(6) 8_445 .
C12 C13 C14 122.6(6) . .
C15 C14 C15 118.3(12) . 8_445
C15 C14 C13 120.9(6) . .
C15 C14 C13 120.9(6) 8_445 .
C16 C15 C14 118.8(10) . .
C16 C15 H15 120.6 . .
C14 C15 H15 120.6 . .
N2 C16 C15 124.5(9) . .
N2 C16 H16 117.8 . .
C15 C16 H16 117.8 . .
N3 Ag2 N3 172.6(5) 6_454 .
C6 N3 C10 118.5(9) . .
C6 N3 Ag2 118.1(7) . .
C10 N3 Ag2 123.3(7) . .
N3 C6 C7 120.9(9) . .
N3 C6 H6 119.5 . .
C7 C6 H6 119.5 . .
N3 C10 C9 122.6(10) . .
N3 C10 H10 118.7 . .
C9 C10 H10 118.7 . .
C8 C7 C6 122.1(9) . .
C8 C7 H7 119.0 . .
C6 C7 H7 119.0 . .
C7 C8 C9 117.2(8) . .
C7 C8 C8 122.6(6) . 6_354
C9 C8 C8 120.2(6) . 6_354
C10 C9 C8 118.6(9) . .
C10 C9 H9 120.7 . .
C8 C9 H9 120.7 . .

loop_
_geom_bond_atom_site_label_1
_geom_bond_atom_site_label_2
_geom_bond_distance
_geom_bond_site_symmetry_2
Ag4 N2 2.116(11) 1_655
Ag4 N1 2.130(11) .
O3 C4 1.260(11) .
O3 Ag3 2.192(7) .
N1 C11 1.339(12) 8_445
N1 C11 1.339(12) .
C11 C12 1.369(13) .
C11 H11 0.9300 .
Ag1 O1 2.114(7) .
Ag1 O1 2.114(7) 7_445
Ag3 O3 2.192(7) 6_444
O1 C5 1.223(12) .
O2 C5 1.243(11) .
O4 C4 1.209(11) .
N2 C16 1.357(11) 8_445
N2 C16 1.357(11) .
N2 Ag4 2.116(11) 1_455
C1 C2 1.382(13) .
C1 C1 1.394(16) 7_545
C1 C4 1.551(13) .
C2 C3 1.369(13) .
C2 C5 1.529(14) .
C3 C3 1.393(17) 7_545
C3 H3 0.9300 .
C12 C13 1.412(12) .
C12 H12 0.9300 .
C13 C12 1.412(12) 8_445
C13 C14 1.472(17) .
C14 C15 1.393(12) .
C14 C15 1.393(12) 8_445
C15 C16 1.366(13) .
C15 H15 0.9300 .
C16 H16 0.9300 .
Ag2 N3 2.152(7) 6_454
Ag2 N3 2.152(7) .
N3 C6 1.348(13) .
N3 C10 1.356(13) .
C6 C7 1.372(14) .
C6 H6 0.9300 .
C10 C9 1.378(14) .
C10 H10 0.9300 .
C7 C8 1.364(12) .
C7 H7 0.9300 .
C8 C9 1.417(12) .
C8 C8 1.477(15) 6_354
C9 H9 0.9300 .
O1W HWA 0.8500 .

loop_
_geom_hbond_atom_site_label_D
_geom_hbond_atom_site_label_H
_geom_hbond_atom_site_label_A
_geom_hbond_distance_DH
_geom_hbond_distance_HA
_geom_hbond_distance_DA
_geom_hbond_angle_DHA
_geom_hbond_site_symmetry_A
O1W HWA O4 0.85 2.35 3.104(17) 148.8 6_444

loop_
_geom_torsion_atom_site_label_1
_geom_torsion_atom_site_label_2
_geom_torsion_atom_site_label_3
_geom_torsion_atom_site_label_4
_geom_torsion
_geom_torsion_site_symmetry_1
_geom_torsion_site_symmetry_4
C11 N1 C11 C12 -1.5(7) 8_445 .
Ag4 N1 C11 C12 178.5(7) . .
C1 C1 C2 C3 -3.3(17) 7_545 .
C4 C1 C2 C3 -177.7(9) . .
C1 C1 C2 C5 -179.1(10) 7_545 .
C4 C1 C2 C5 6.5(13) . .
C1 C2 C3 C3 2.4(17) . 7_545
C5 C2 C3 C3 178.3(11) . 7_545
Ag3 O3 C4 O4 -2.6(13) . .
Ag3 O3 C4 C1 179.0(7) . .
C2 C1 C4 O4 -124.7(11) . .
C1 C1 C4 O4 60.9(17) 7_545 .
C2 C1 C4 O3 53.8(13) . .
C1 C1 C4 O3 -120.7(13) 7_545 .
Ag1 O1 C5 O2 2.8(15) . .
Ag1 O1 C5 C2 -179.7(6) . .
C3 C2 C5 O1 -117.2(10) . .
C1 C2 C5 O1 58.7(12) . .
C3 C2 C5 O2 60.5(11) . .
C1 C2 C5 O2 -123.6(10) . .
N1 C11 C12 C13 2.9(15) . .
C11 C12 C13 C12 -1.4(7) . 8_445
C11 C12 C13 C14 178.6(7) . .
C12 C13 C14 C15 31.6(7) 8_445 .
C12 C13 C14 C15 -148.4(7) . .
C12 C13 C14 C15 -148.4(7) 8_445 8_445
C12 C13 C14 C15 31.6(7) . 8_445
C15 C14 C15 C16 -0.6(7) 8_445 .
C13 C14 C15 C16 179.4(7) . .
C16 N2 C16 C15 -0.7(8) 8_445 .
Ag4 N2 C16 C15 179.3(8) 1_455 .
C14 C15 C16 N2 1.4(15) . .
C10 N3 C6 C7 0.0(14) . .
Ag2 N3 C6 C7 176.6(7) . .
C6 N3 C10 C9 -1.8(15) . .
Ag2 N3 C10 C9 -178.2(7) . .
N3 C6 C7 C8 0.4(16) . .
C6 C7 C8 C9 0.8(15) . .
C6 C7 C8 C8 -178.1(11) . 6_354
N3 C10 C9 C8 3.0(15) . .
C7 C8 C9 C10 -2.4(14) . .
C8 C8 C9 C10 176.5(11) 6_354 .
